data_7154959
loop_
_publ_author_name
'Chagarovskiy, Alexey O.'
'Budynina, Ekaterina M.'
'Ivanova, Olga A.'
'Rybakov, Victor B.'
'Trushkov, Igor V.'
'Melnikov, Mikhail Ya'

_publ_section_title
;
 Simple assembly of polysubstituted pyrazoles and isoxazoles via ring
 closure-ring opening domino reaction of 3-acyl-4,5-dihydrofurans with
 hydrazines and hydroxylamine.
;
_journal_issue 10
_journal_name_full 'Organic &amp; biomolecular chemistry'
_journal_page_first 2905
_journal_page_last 2915
_journal_paper_doi 10.1039/c5ob02596f
_journal_volume 14
_journal_year 2016
_chemical_formula_moiety 'C16 H21 N O5'
_chemical_formula_sum 'C16 H21 N O5'
_chemical_formula_weight 307.34
_chemical_melting_point_gt 394
_chemical_melting_point_lt 395
_chemical_name_systematic
; 
 2-(3,4,5-trimethoxyphenyl)-2-(3,5-dimethylpyrazol-4-yl)ethanol 
;
_space_group_IT_number 2
_symmetry_cell_setting triclinic
_symmetry_space_group_name_Hall '-P 1'
_symmetry_space_group_name_H-M 'P -1'
_atom_sites_solution_hydrogens mixed
_atom_sites_solution_primary direct
_atom_sites_solution_secondary difmap
_audit_update_record
;
2015-12-06 deposited with the CCDC.
2016-02-03 downloaded from the CCDC.
;
_cell_angle_alpha 65.488(3)
_cell_angle_beta 72.568(3)
_cell_angle_gamma 72.725(3)
_cell_formula_units_Z 2
_cell_length_a 7.7056(4)
_cell_length_b 10.9002(4)
_cell_length_c 11.0359(4)
_cell_measurement_reflns_used 14414
_cell_measurement_temperature 295(2)
_cell_measurement_theta_max 72.52
_cell_measurement_theta_min 4.49
_cell_volume 788.58(6)
_computing_cell_refinement '<i>X--AREA</i>  (STOE & CIE, 2012)'
_computing_data_collection '<i>X--AREA</i>  (STOE & CIE, 2012)'
_computing_data_reduction '<i>X--AREA</i>  (STOE & CIE, 2012)'
_computing_molecular_graphics '<i>Ortep--3</i> (Farrugia,   1997)'
_computing_publication_material '<i>WinGX</i>    (Farrugia,   1999)'
_computing_structure_refinement '<i>SHELXL97</i> (Sheldrick,  2008)'
_computing_structure_solution '<i>SHELXS97</i> (Sheldrick,  2008)'
_diffrn_ambient_temperature 295(2)
_diffrn_detector Pilatus100K
_diffrn_detector_area_resol_mean 5.81
_diffrn_detector_type STOE
_diffrn_measured_fraction_theta_full 0.944
_diffrn_measured_fraction_theta_max 0.944
_diffrn_measurement_details '3497 frames, detector distance = 60 mm'
_diffrn_measurement_device_type 'Stoe STADI VARI'
_diffrn_measurement_method 'rotation method'
_diffrn_radiation_collimation 'focusing mirrors'
_diffrn_radiation_monochromator none
_diffrn_radiation_polarisn_norm 0
_diffrn_radiation_type 'Cu K\a'
_diffrn_radiation_wavelength 1.54186
_diffrn_reflns_av_R_equivalents 0.0000
_diffrn_reflns_av_sigmaI/netI 0.0945
_diffrn_reflns_laue_measured_fraction_full 0.944
_diffrn_reflns_laue_measured_fraction_max 0.944
_diffrn_reflns_limit_h_max 9
_diffrn_reflns_limit_h_min -8
_diffrn_reflns_limit_k_max 13
_diffrn_reflns_limit_k_min -11
_diffrn_reflns_limit_l_max 13
_diffrn_reflns_limit_l_min 0
_diffrn_reflns_number 2690
_diffrn_reflns_point_group_measured_fraction_full 0.944
_diffrn_reflns_point_group_measured_fraction_max 0.944
_diffrn_reflns_theta_full 67.686
_diffrn_reflns_theta_max 67.689
_diffrn_reflns_theta_min 4.497
_diffrn_source 'Cu GeniX 3D'
_diffrn_source_current 0.600
_diffrn_source_power 0.030
_diffrn_source_voltage 50
_exptl_absorpt_coefficient_mu 0.798
_exptl_absorpt_correction_T_max 0.9609
_exptl_absorpt_correction_T_min 0.4209
_exptl_absorpt_correction_type refdelf
_exptl_absorpt_process_details
;
Walker, N. & Stuart, D (1983) Acta. Cryst. A39, 158-166
;
_exptl_crystal_colour Colourless
_exptl_crystal_density_diffrn 1.294
_exptl_crystal_description Prism
_exptl_crystal_F_000 328
_exptl_crystal_preparation 'petroleum ether : ethyl acetate, 1:2'
_exptl_crystal_size_max 0.100
_exptl_crystal_size_mid 0.100
_exptl_crystal_size_min 0.100
_refine_diff_density_max 0.189
_refine_diff_density_min -0.203
_refine_diff_density_rms 0.051
_refine_ls_extinction_method none
_refine_ls_goodness_of_fit_ref 0.960
_refine_ls_hydrogen_treatment mixed
_refine_ls_matrix_type full
_refine_ls_number_parameters 208
_refine_ls_number_reflns 2690
_refine_ls_number_restraints 0
_refine_ls_restrained_S_all 0.960
_refine_ls_R_factor_all 0.0589
_refine_ls_R_factor_gt 0.0526
_refine_ls_shift/su_max 0.000
_refine_ls_shift/su_mean 0.000
_refine_ls_structure_factor_coef Fsqd
_refine_ls_weighting_details 'w=1/[\s^2^(Fo^2^)+(0.0887P)^2^] where P=(Fo^2^+2Fc^2^)/3'
_refine_ls_weighting_scheme calc
_refine_ls_wR_factor_gt 0.1207
_refine_ls_wR_factor_ref 0.1249
_reflns_Friedel_coverage 0.000
_reflns_number_gt 2160
_reflns_number_total 2690
_reflns_threshold_expression 'I > 2\s(I)'
_cod_data_source_file c5ob02596f2.cif
_cod_data_source_block ch6173i
_cod_depositor_comments
;
The following automatic conversions were performed:

'_symmetry_cell_setting' value 'Triclinic' changed to 'triclinic'
according to
/usr/data/users/saulius/crontab/automatic-downloads/rss-feeds/RSC/lib/dictionaries/cif_core.dic
dictionary named 'cif_core.dic' version 2.4.2 from 2011-04-26.

Automatic conversion script
Id: cif_fix_values 4268 2015-11-12 08:31:59Z antanas 

 Adding full bibliography for 7154959.cif.
;
_cod_database_code 7154959
_audit_block_doi 10.5517/cc1kb917
_shelx_space_group_comment
;
The symmetry employed for this shelxl refinement is uniquely defined
by the following loop, which should always be used as a source of
symmetry information in preference to the above space-group names.
They are only intended as comments.
;
_shelx_estimated_absorpt_t_min 0.924
_shelx_estimated_absorpt_t_max 0.924
_exptl_absorpt_factor_mur 0.040
_shelxl_version_number 2013-4

loop_
_symmetry_equiv_pos_as_xyz
'x, y, z'
'-x, -y, -z'

loop_
_atom_site_label
_atom_site_type_symbol
_atom_site_fract_x
_atom_site_fract_y
_atom_site_fract_z
_atom_site_U_iso_or_equiv
_atom_site_adp_type
_atom_site_occupancy
_atom_site_site_symmetry_order
_atom_site_calc_flag
_atom_site_refinement_flags_posn
_atom_site_refinement_flags_adp
O1 O 0.38817(17) 0.32821(12) 0.52890(10) 0.0643(3) Uani 1 1 d . .
N2 N 0.3001(2) 0.46083(15) 0.45779(12) 0.0652(4) Uani 1 1 d . .
C3 C 0.2190(2) 0.52068(16) 0.54659(14) 0.0570(4) Uani 1 1 d . .
C4 C 0.2494(2) 0.43177(14) 0.67867(13) 0.0490(3) Uani 1 1 d . .
C5 C 0.3559(2) 0.31345(15) 0.66086(13) 0.0523(4) Uani 1 1 d . .
C31 C 0.1118(3) 0.66387(19) 0.50271(19) 0.0798(5) Uani 1 1 d . .
H31A H 0.1067 0.6941 0.4086 0.120 Uiso 1 1 calc R U
H31B H 0.1711 0.7230 0.5145 0.120 Uiso 1 1 calc R U
H31C H -0.0119 0.6672 0.5567 0.120 Uiso 1 1 calc R U
C41 C 0.1839(2) 0.47093(13) 0.80102(14) 0.0524(4) Uani 1 1 d . .
H41 H 0.0677 0.5387 0.7893 0.063 Uiso 1 1 calc R U
C42 C 0.1378(2) 0.34906(13) 0.93589(13) 0.0483(3) Uani 1 1 d . .
C43 C 0.0063(2) 0.28077(14) 0.94320(13) 0.0503(3) Uani 1 1 d . .
H43 H -0.0518 0.3097 0.8705 0.060 Uiso 1 1 calc R U
C44 C -0.0379(2) 0.16885(14) 1.05988(13) 0.0482(3) Uani 1 1 d . .
C45 C 0.0474(2) 0.12615(13) 1.16911(13) 0.0487(3) Uani 1 1 d . .
C46 C 0.1770(2) 0.19656(14) 1.16151(13) 0.0489(3) Uani 1 1 d . .
C47 C 0.2216(2) 0.30750(15) 1.04519(13) 0.0507(3) Uani 1 1 d . .
H47 H 0.3080 0.3542 1.0406 0.061 Uiso 1 1 calc R U
C48 C 0.3220(3) 0.54383(15) 0.80947(15) 0.0618(4) Uani 1 1 d . .
H48A H 0.3313 0.6270 0.7296 0.074 Uiso 1 1 calc R U
H48B H 0.2728 0.5709 0.8885 0.074 Uiso 1 1 calc R U
O48 O 0.50139(18) 0.46257(12) 0.81822(11) 0.0642(3) Uani 1 1 d . .
H48 H 0.570(3) 0.486(2) 0.734(2) 0.081(6) Uiso 1 1 d . .
O49 O -0.16565(16) 0.09602(11) 1.07656(10) 0.0589(3) Uani 1 1 d . .
C50 C -0.2527(3) 0.13501(17) 0.96515(17) 0.0645(4) Uani 1 1 d . .
H50A H -0.3199 0.2283 0.9455 0.097 Uiso 1 1 calc R U
H50B H -0.3368 0.0754 0.9883 0.097 Uiso 1 1 calc R U
H50C H -0.1598 0.1276 0.8867 0.097 Uiso 1 1 calc R U
O51 O 0.01489(16) 0.00971(10) 1.28086(10) 0.0597(3) Uani 1 1 d . .
C52 C -0.1503(3) 0.0251(2) 1.37588(17) 0.0761(5) Uani 1 1 d . .
H52A H -0.1593 -0.0614 1.4493 0.114 Uiso 1 1 calc R U
H52B H -0.2542 0.0547 1.3326 0.114 Uiso 1 1 calc R U
H52C H -0.1504 0.0924 1.4108 0.114 Uiso 1 1 calc R U
O53 O 0.24992(17) 0.14922(12) 1.27427(10) 0.0644(3) Uani 1 1 d . .
C54 C 0.3752(3) 0.2207(2) 1.27362(17) 0.0742(5) Uani 1 1 d . .
H54A H 0.4864 0.2094 1.2072 0.111 Uiso 1 1 calc R U
H54B H 0.4052 0.1847 1.3619 0.111 Uiso 1 1 calc R U
H54C H 0.3196 0.3166 1.2512 0.111 Uiso 1 1 calc R U
C51 C 0.4363(3) 0.17827(17) 0.75154(17) 0.0707(5) Uani 1 1 d . .
H51A H 0.3559 0.1151 0.7778 0.106 Uiso 1 1 calc R U
H51B H 0.4496 0.1871 0.8312 0.106 Uiso 1 1 calc R U
H51C H 0.5558 0.1444 0.7049 0.106 Uiso 1 1 calc R U

loop_
_atom_site_aniso_label
_atom_site_aniso_U_11
_atom_site_aniso_U_22
_atom_site_aniso_U_33
_atom_site_aniso_U_23
_atom_site_aniso_U_13
_atom_site_aniso_U_12
O1 0.0773(8) 0.0683(7) 0.0469(5) -0.0269(5) -0.0004(5) -0.0170(6)
N2 0.0750(9) 0.0716(8) 0.0405(6) -0.0141(6) -0.0039(6) -0.0193(7)
C3 0.0587(9) 0.0571(8) 0.0446(7) -0.0106(6) -0.0010(6) -0.0174(7)
C4 0.0521(8) 0.0455(7) 0.0417(6) -0.0115(5) 0.0004(5) -0.0149(6)
C5 0.0595(9) 0.0542(8) 0.0423(6) -0.0216(6) 0.0022(6) -0.0163(6)
C31 0.0863(13) 0.0628(10) 0.0648(10) -0.0023(8) -0.0129(9) -0.0115(9)
C41 0.0572(8) 0.0383(6) 0.0463(7) -0.0136(5) 0.0059(6) -0.0067(6)
C42 0.0541(8) 0.0420(6) 0.0415(7) -0.0172(5) 0.0072(5) -0.0133(6)
C43 0.0527(8) 0.0489(7) 0.0441(7) -0.0160(6) -0.0026(6) -0.0108(6)
C44 0.0519(8) 0.0443(7) 0.0465(7) -0.0181(5) 0.0001(6) -0.0145(6)
C45 0.0557(8) 0.0424(7) 0.0408(6) -0.0127(5) 0.0006(5) -0.0135(6)
C46 0.0544(8) 0.0526(7) 0.0397(6) -0.0217(6) 0.0000(5) -0.0129(6)
C47 0.0548(8) 0.0530(7) 0.0447(7) -0.0226(6) 0.0054(6) -0.0194(6)
C48 0.0837(11) 0.0427(7) 0.0524(8) -0.0177(6) 0.0060(7) -0.0224(7)
O48 0.0754(8) 0.0678(7) 0.0467(6) -0.0153(5) 0.0002(5) -0.0308(6)
O49 0.0684(7) 0.0565(6) 0.0531(6) -0.0114(4) -0.0115(5) -0.0273(5)
C50 0.0743(11) 0.0585(8) 0.0639(9) -0.0174(7) -0.0209(8) -0.0174(8)
O51 0.0707(7) 0.0456(5) 0.0483(5) -0.0046(4) -0.0052(5) -0.0159(5)
C52 0.0787(12) 0.0698(10) 0.0532(9) -0.0060(8) 0.0052(8) -0.0194(9)
O53 0.0775(8) 0.0746(7) 0.0451(5) -0.0163(5) -0.0108(5) -0.0297(6)
C54 0.0666(11) 0.1105(15) 0.0574(9) -0.0349(9) -0.0074(7) -0.0327(10)
C51 0.0894(13) 0.0547(9) 0.0598(9) -0.0258(7) -0.0115(8) 0.0013(8)

loop_
_atom_type_symbol
_atom_type_description
_atom_type_scat_dispersion_real
_atom_type_scat_dispersion_imag
_atom_type_scat_source
C C 0.0181 0.0091 'International Tables Vol C Tables 4.2.6.8 and 6.1.1.4'
H H 0.0000 0.0000 'International Tables Vol C Tables 4.2.6.8 and 6.1.1.4'
N N 0.0311 0.0180 'International Tables Vol C Tables 4.2.6.8 and 6.1.1.4'
O O 0.0492 0.0322 'International Tables Vol C Tables 4.2.6.8 and 6.1.1.4'

loop_
_geom_angle_atom_site_label_1
_geom_angle_atom_site_label_2
_geom_angle_atom_site_label_3
_geom_angle
C5 O1 N2 108.28(11)
C3 N2 O1 106.60(11)
N2 C3 C4 111.28(14)
N2 C3 C31 119.85(15)
C4 C3 C31 128.87(15)
C5 C4 C3 104.14(12)
C5 C4 C41 131.03(13)
C3 C4 C41 124.74(13)
O1 C5 C4 109.69(13)
O1 C5 C51 115.63(12)
C4 C5 C51 134.67(13)
C3 C31 H31A 109.5
C3 C31 H31B 109.5
H31A C31 H31B 109.5
C3 C31 H31C 109.5
H31A C31 H31C 109.5
H31B C31 H31C 109.5
C4 C41 C48 110.94(11)
C4 C41 C42 113.62(11)
C48 C41 C42 111.76(13)
C4 C41 H41 106.7
C48 C41 H41 106.7
C42 C41 H41 106.7
C47 C42 C43 120.04(12)
C47 C42 C41 123.02(13)
C43 C42 C41 116.95(13)
C42 C43 C44 119.75(13)
C42 C43 H43 120.1
C44 C43 H43 120.1
O49 C44 C45 115.81(11)
O49 C44 C43 123.90(13)
C45 C44 C43 120.28(12)
O51 C45 C44 120.76(12)
O51 C45 C46 119.58(13)
C44 C45 C46 119.51(12)
O53 C46 C47 124.57(13)
O53 C46 C45 115.25(12)
C47 C46 C45 120.17(13)
C42 C47 C46 120.24(13)
C42 C47 H47 119.9
C46 C47 H47 119.9
O48 C48 C41 114.07(11)
O48 C48 H48A 108.7
C41 C48 H48A 108.7
O48 C48 H48B 108.7
C41 C48 H48B 108.7
H48A C48 H48B 107.6
C48 O48 H48 106.8(14)
C44 O49 C50 117.28(11)
O49 C50 H50A 109.5
O49 C50 H50B 109.5
H50A C50 H50B 109.5
O49 C50 H50C 109.5
H50A C50 H50C 109.5
H50B C50 H50C 109.5
C45 O51 C52 116.14(12)
O51 C52 H52A 109.5
O51 C52 H52B 109.5
H52A C52 H52B 109.5
O51 C52 H52C 109.5
H52A C52 H52C 109.5
H52B C52 H52C 109.5
C46 O53 C54 117.30(12)
O53 C54 H54A 109.5
O53 C54 H54B 109.5
H54A C54 H54B 109.5
O53 C54 H54C 109.5
H54A C54 H54C 109.5
H54B C54 H54C 109.5
C5 C51 H51A 109.5
C5 C51 H51B 109.5
H51A C51 H51B 109.5
C5 C51 H51C 109.5
H51A C51 H51C 109.5
H51B C51 H51C 109.5

loop_
_geom_bond_atom_site_label_1
_geom_bond_atom_site_label_2
_geom_bond_distance
O1 C5 1.3495(16)
O1 N2 1.4004(19)
N2 C3 1.303(2)
C3 C4 1.420(2)
C3 C31 1.483(3)
C4 C5 1.364(2)
C4 C41 1.4839(19)
C5 C51 1.470(2)
C31 H31A 0.9600
C31 H31B 0.9600
C31 H31C 0.9600
C41 C48 1.548(2)
C41 C42 1.5586(17)
C41 H41 0.9800
C42 C47 1.385(2)
C42 C43 1.391(2)
C43 C44 1.3940(19)
C43 H43 0.9300
C44 O49 1.3663(17)
C44 C45 1.389(2)
C45 O51 1.3781(15)
C45 C46 1.395(2)
C46 O53 1.3580(18)
C46 C47 1.3865(19)
C47 H47 0.9300
C48 O48 1.409(2)
C48 H48A 0.9700
C48 H48B 0.9700
O48 H48 0.89(2)
O49 C50 1.4257(19)
C50 H50A 0.9600
C50 H50B 0.9600
C50 H50C 0.9600
O51 C52 1.403(2)
C52 H52A 0.9600
C52 H52B 0.9600
C52 H52C 0.9600
O53 C54 1.406(2)
C54 H54A 0.9600
C54 H54B 0.9600
C54 H54C 0.9600
C51 H51A 0.9600
C51 H51B 0.9600
C51 H51C 0.9600

loop_
_geom_hbond_atom_site_label_D
_geom_hbond_atom_site_label_H
_geom_hbond_atom_site_label_A
_geom_hbond_distance_DH
_geom_hbond_distance_HA
_geom_hbond_distance_DA
_geom_hbond_angle_DHA
_geom_hbond_site_symmetry_A
O48 H48 N2 0.89(2) 1.97(2) 2.8586(17) 174(2) 2_666

loop_
_geom_torsion_atom_site_label_1
_geom_torsion_atom_site_label_2
_geom_torsion_atom_site_label_3
_geom_torsion_atom_site_label_4
_geom_torsion
C5 O1 N2 C3 -0.11(16)
O1 N2 C3 C4 0.06(18)
O1 N2 C3 C31 -179.70(16)
N2 C3 C4 C5 0.01(19)
C31 C3 C4 C5 179.74(17)
N2 C3 C4 C41 176.81(13)
C31 C3 C4 C41 -3.5(3)
N2 O1 C5 C4 0.12(17)
N2 O1 C5 C51 179.00(14)
C3 C4 C5 O1 -0.08(17)
C41 C4 C5 O1 -176.60(13)
C3 C4 C5 C51 -178.65(18)
C41 C4 C5 C51 4.8(3)
C5 C4 C41 C48 91.64(18)
C3 C4 C41 C48 -84.25(18)
C5 C4 C41 C42 -35.3(2)
C3 C4 C41 C42 148.84(15)
C4 C41 C42 C47 122.54(15)
C48 C41 C42 C47 -3.95(18)
C4 C41 C42 C43 -57.20(17)
C48 C41 C42 C43 176.31(12)
C47 C42 C43 C44 -1.2(2)
C41 C42 C43 C44 178.53(12)
C42 C43 C44 O49 179.66(12)
C42 C43 C44 C45 0.6(2)
O49 C44 C45 O51 5.60(19)
C43 C44 C45 O51 -175.24(12)
O49 C44 C45 C46 -178.81(11)
C43 C44 C45 C46 0.4(2)
O51 C45 C46 O53 -5.74(19)
C44 C45 C46 O53 178.61(12)
O51 C45 C46 C47 175.01(12)
C44 C45 C46 C47 -0.6(2)
C43 C42 C47 C46 0.9(2)
C41 C42 C47 C46 -178.79(12)
O53 C46 C47 C42 -179.19(12)
C45 C46 C47 C42 0.0(2)
C4 C41 C48 O48 -60.52(16)
C42 C41 C48 O48 67.41(14)
C45 C44 O49 C50 -178.53(13)
C43 C44 O49 C50 2.3(2)
C44 C45 O51 C52 -80.31(18)
C46 C45 O51 C52 104.10(17)
C47 C46 O53 C54 1.9(2)
C45 C46 O53 C54 -177.31(13)
